data_1575941
loop_
_publ_author_name
'Zeng, Yifan'
'Wang, Yizhou'
'Singh, Kuldip'
'Solan, Gregory A.'
'Ma, Yanping'
'Sun, Wen-Hua'

_publ_section_title
;
 Correlating electronic properties of a nickel polymerisation catalyst
 with the branching density of a polyethylene
;
_journal_issue 18
_journal_name_full 'Catalysis Science &amp; Technology'
_journal_page_first 5335
_journal_page_last 5345
_journal_paper_doi 10.1039/D5CY00859J
_journal_volume 15
_journal_year 2025
_chemical_formula_moiety 'C42 H33 Br2 F4 N3 Ni'
_chemical_formula_sum 'C42 H33 Br2 F4 N3 Ni'
_chemical_formula_weight 874.24
_space_group_crystal_system monoclinic
_space_group_IT_number 15
_space_group_name_Hall '-C 2yc'
_space_group_name_H-M_alt 'C 1 2/c 1'
_atom_sites_solution_hydrogens geom
_atom_sites_solution_primary dual
_audit_creation_date 2025-07-01
_audit_creation_method
;
Olex2 1.3
(compiled 2020.11.12 svn.r5f609507 for OlexSys, GUI svn.r6403)
;
_audit_update_record
;
2025-07-02 deposited with the CCDC.	2025-08-12 downloaded from the CCDC.
;
_cell_angle_alpha 90
_cell_angle_beta 122.0340(10)
_cell_angle_gamma 90
_cell_formula_units_Z 8
_cell_length_a 37.6585(10)
_cell_length_b 10.2241(3)
_cell_length_c 22.1231(6)
_cell_measurement_reflns_used 9967
_cell_measurement_temperature 120.0
_cell_measurement_theta_max 72.089
_cell_measurement_theta_min 4.005
_cell_volume 7220.9(4)
_computing_cell_refinement 'SAINT V8.40B (?, 2016)'
_computing_data_reduction 'SAINT V8.40B (?, 2016)'
_computing_molecular_graphics 'Olex2 1.3 (Dolomanov et al., 2009)'
_computing_publication_material 'Olex2 1.3 (Dolomanov et al., 2009)'
_computing_structure_refinement 'SHELXL 2018/3 (Sheldrick, 2015)'
_computing_structure_solution 'SHELXT 2018/2 (Sheldrick, 2018)'
_diffrn_ambient_temperature 120.0
_diffrn_measured_fraction_theta_full 0.982
_diffrn_measured_fraction_theta_max 0.979
_diffrn_measurement_device_type 'Bruker D8 Quest Photon III'
_diffrn_measurement_method '\f and \w scans'
_diffrn_radiation_type CuK\a
_diffrn_radiation_wavelength 1.54178
_diffrn_reflns_av_R_equivalents 0.0247
_diffrn_reflns_av_unetI/netI 0.0258
_diffrn_reflns_Laue_measured_fraction_full 0.982
_diffrn_reflns_Laue_measured_fraction_max 0.979
_diffrn_reflns_limit_h_max 38
_diffrn_reflns_limit_h_min -46
_diffrn_reflns_limit_k_max 12
_diffrn_reflns_limit_k_min -12
_diffrn_reflns_limit_l_max 27
_diffrn_reflns_limit_l_min -25
_diffrn_reflns_number 35080
_diffrn_reflns_point_group_measured_fraction_full 0.982
_diffrn_reflns_point_group_measured_fraction_max 0.979
_diffrn_reflns_theta_full 67.679
_diffrn_reflns_theta_max 72.164
_diffrn_reflns_theta_min 4.005
_diffrn_source_current 1.1
_diffrn_source_power 0.055
_diffrn_source_voltage 50.0
_diffrn_standards_number 0
_exptl_absorpt_coefficient_mu 3.841
_exptl_absorpt_correction_T_max 0.7536
_exptl_absorpt_correction_T_min 0.6505
_exptl_absorpt_correction_type multi-scan
_exptl_absorpt_process_details
;
SADABS-2016/2 (Bruker,2016/2) was used for absorption correction.
wR2(int) was 0.0642 before and 0.0415 after correction.
The Ratio of minimum to maximum transmission is 0.8418.
The \l/2 correction factor is Not present.
;
_exptl_crystal_colour yellow
_exptl_crystal_colour_primary yellow
_exptl_crystal_density_diffrn 1.608
_exptl_crystal_description block
_exptl_crystal_F_000 3520
_exptl_crystal_size_max 0.21
_exptl_crystal_size_mid 0.133
_exptl_crystal_size_min 0.097
_refine_diff_density_max 0.393
_refine_diff_density_min -0.467
_refine_diff_density_rms 0.073
_refine_ls_extinction_method none
_refine_ls_goodness_of_fit_ref 1.089
_refine_ls_hydrogen_treatment constr
_refine_ls_matrix_type full
_refine_ls_number_parameters 472
_refine_ls_number_reflns 6969
_refine_ls_number_restraints 0
_refine_ls_restrained_S_all 1.089
_refine_ls_R_factor_all 0.0253
_refine_ls_R_factor_gt 0.0252
_refine_ls_shift/su_max 0.001
_refine_ls_shift/su_mean 0.000
_refine_ls_structure_factor_coef Fsqd
_refine_ls_weighting_details 'w=1/[\s^2^(Fo^2^)+(0.0270P)^2^+12.6946P] where P=(Fo^2^+2Fc^2^)/3'
_refine_ls_weighting_scheme calc
_refine_ls_wR_factor_gt 0.0666
_refine_ls_wR_factor_ref 0.0666
_reflns_Friedel_coverage 0.000
_reflns_number_gt 6956
_reflns_number_total 6969
_reflns_threshold_expression 'I > 2\s(I)'
_cod_data_source_file d5cy00859j2.cif
_cod_data_source_block q25098yz_0m
_cod_database_code 1575941
_shelx_shelxl_version_number 2018/3
_shelx_space_group_comment
;
The symmetry employed for this shelxl refinement is uniquely defined
by the following loop, which should always be used as a source of
symmetry information in preference to the above space-group names.
They are only intended as comments.
;
_shelx_estimated_absorpt_t_max 0.707
_shelx_estimated_absorpt_t_min 0.499
_olex2_refinement_description
;
1. Fixed Uiso
 At 1.2 times of:
  All C(H) groups
 At 1.5 times of:
  All C(H,H,H) groups
2.a Ternary CH refined with riding coordinates:
 C15(H15), C28(H28)
2.b Aromatic/amide H refined with riding coordinates:
 C1(H1), C2(H2), C3(H3), C4(H4), C10(H10), C12(H12), C17(H17), C18(H18),
 C20(H20), C21(H21), C23(H23), C24(H24), C26(H26), C27(H27), C30(H30), C31(H31),
  C33(H33), C34(H34), C36(H36), C37(H37), C39(H39), C40(H40)
2.c Idealised Me refined as rotating group:
 C7(H7A,H7B,H7C), C14(H14A,H14B,H14C), C42(H42A,H42B,H42C)
;
_olex2_submission_special_instructions 'No special instructions were received'

loop_
_space_group_symop_operation_xyz
'x, y, z'
'-x, y, -z+1/2'
'x+1/2, y+1/2, z'
'-x+1/2, y+1/2, -z+1/2'
'-x, -y, -z'
'x, -y, z-1/2'
'-x+1/2, -y+1/2, -z'
'x+1/2, -y+1/2, z-1/2'

loop_
_atom_site_label
_atom_site_type_symbol
_atom_site_fract_x
_atom_site_fract_y
_atom_site_fract_z
_atom_site_U_iso_or_equiv
_atom_site_adp_type
_atom_site_occupancy
_atom_site_site_symmetry_order
_atom_site_calc_flag
_atom_site_refinement_flags_posn
_atom_site_refinement_flags_adp
_atom_site_refinement_flags_occupancy
_atom_site_disorder_assembly
_atom_site_disorder_group
Br1 Br 0.38013(2) 0.16739(2) 0.79128(2) 0.02416(6) Uani 1 1 d . . . . .
Br2 Br 0.49362(2) 0.39825(2) 0.83439(2) 0.02188(6) Uani 1 1 d . . . . .
Ni1 Ni 0.42084(2) 0.35586(3) 0.79521(2) 0.01553(7) Uani 1 1 d . . . . .
F1 F 0.19926(3) 0.40012(11) 0.46927(5) 0.0267(2) Uani 1 1 d . . . . .
F2 F 0.24833(4) 0.38096(13) 0.94482(6) 0.0359(3) Uani 1 1 d . . . . .
F3 F 0.38699(4) 0.83495(14) 0.51166(6) 0.0381(3) Uani 1 1 d . . . . .
F4 F 0.55662(3) 1.05540(11) 1.00884(6) 0.0303(2) Uani 1 1 d . . . . .
N1 N 0.40579(4) 0.32048(13) 0.69306(7) 0.0171(3) Uani 1 1 d . . . . .
N2 N 0.37879(4) 0.50412(12) 0.74195(7) 0.0119(2) Uani 1 1 d . . . . .
N3 N 0.43056(5) 0.41962(15) 0.89100(8) 0.0227(3) Uani 1 1 d . . . . .
C1 C 0.42126(6) 0.22721(17) 0.67128(10) 0.0231(4) Uani 1 1 d . . . . .
H1 H 0.443722 0.174870 0.705993 0.028 Uiso 1 1 calc R U . . .
C2 C 0.40564(6) 0.20396(18) 0.59947(11) 0.0259(4) Uani 1 1 d . . . . .
H2 H 0.417303 0.137139 0.585352 0.031 Uiso 1 1 calc R U . . .
C3 C 0.37293(6) 0.27964(19) 0.54915(10) 0.0261(4) Uani 1 1 d . . . . .
H3 H 0.361186 0.264032 0.499753 0.031 Uiso 1 1 calc R U . . .
C4 C 0.35737(6) 0.37875(18) 0.57145(9) 0.0221(4) Uani 1 1 d . . . . .
H4 H 0.335180 0.433051 0.537667 0.027 Uiso 1 1 calc R U . . .
C5 C 0.37477(5) 0.39732(15) 0.64406(9) 0.0156(3) Uani 1 1 d . . . . .
C6 C 0.36150(5) 0.50359(15) 0.67369(8) 0.0139(3) Uani 1 1 d . . . . .
C7 C 0.33110(5) 0.60237(16) 0.62281(8) 0.0167(3) Uani 1 1 d . . . . .
H7A H 0.304896 0.558635 0.588015 0.025 Uiso 1 1 calc R U . . .
H7B H 0.342958 0.645613 0.597880 0.025 Uiso 1 1 calc R U . . .
H7C H 0.325496 0.667687 0.649149 0.025 Uiso 1 1 calc R U . . .
C8 C 0.36911(5) 0.60750(15) 0.77533(8) 0.0121(3) Uani 1 1 d . . . . .
C9 C 0.33568(5) 0.59212(15) 0.78594(8) 0.0125(3) Uani 1 1 d . . . . .
C10 C 0.32746(5) 0.69481(16) 0.81843(8) 0.0137(3) Uani 1 1 d . . . . .
H10 H 0.304520 0.687298 0.824846 0.016 Uiso 1 1 calc R U . . .
C11 C 0.35177(5) 0.80780(15) 0.84172(8) 0.0134(3) Uani 1 1 d . . . . .
C12 C 0.38614(5) 0.81640(15) 0.83388(8) 0.0132(3) Uani 1 1 d . . . . .
H12 H 0.403545 0.891708 0.851099 0.016 Uiso 1 1 calc R U . . .
C13 C 0.39546(4) 0.71717(15) 0.80143(8) 0.0123(3) Uani 1 1 d . . . . .
C14 C 0.34258(5) 0.91645(16) 0.87753(9) 0.0170(3) Uani 1 1 d . . . . .
H14A H 0.316180 0.898206 0.874655 0.025 Uiso 1 1 calc R U . . .
H14B H 0.340253 0.999475 0.853547 0.025 Uiso 1 1 calc R U . . .
H14C H 0.365347 0.922321 0.927683 0.025 Uiso 1 1 calc R U . . .
C15 C 0.31120(5) 0.46362(15) 0.76583(8) 0.0136(3) Uani 1 1 d . . . . .
H15 H 0.332317 0.392709 0.778484 0.016 Uiso 1 1 calc R U . . .
C16 C 0.27946(5) 0.44957(16) 0.68609(8) 0.0140(3) Uani 1 1 d . . . . .
C17 C 0.27616(5) 0.32885(16) 0.65413(9) 0.0186(3) Uani 1 1 d . . . . .
H17 H 0.292827 0.257677 0.682721 0.022 Uiso 1 1 calc R U . . .
C18 C 0.24883(5) 0.31066(18) 0.58096(9) 0.0216(3) Uani 1 1 d . . . . .
H18 H 0.246674 0.228329 0.559348 0.026 Uiso 1 1 calc R U . . .
C19 C 0.22511(5) 0.41556(18) 0.54111(9) 0.0193(3) Uani 1 1 d . . . . .
C20 C 0.22670(5) 0.53581(17) 0.57054(9) 0.0183(3) Uani 1 1 d . . . . .
H20 H 0.209500 0.605895 0.541638 0.022 Uiso 1 1 calc R U . . .
C21 C 0.25413(5) 0.55220(16) 0.64375(9) 0.0164(3) Uani 1 1 d . . . . .
H21 H 0.255576 0.634341 0.665012 0.020 Uiso 1 1 calc R U . . .
C22 C 0.29243(5) 0.43924(15) 0.81141(8) 0.0151(3) Uani 1 1 d . . . . .
C23 C 0.25214(5) 0.47819(17) 0.79094(9) 0.0187(3) Uani 1 1 d . . . . .
H23 H 0.234789 0.518578 0.745798 0.022 Uiso 1 1 calc R U . . .
C24 C 0.23669(5) 0.45915(18) 0.83535(9) 0.0221(3) Uani 1 1 d . . . . .
H24 H 0.209093 0.485272 0.821049 0.027 Uiso 1 1 calc R U . . .
C25 C 0.26274(6) 0.40136(17) 0.90044(10) 0.0226(4) Uani 1 1 d . . . . .
C26 C 0.30278(6) 0.36057(18) 0.92294(9) 0.0224(3) Uani 1 1 d . . . . .
H26 H 0.319974 0.320982 0.968357 0.027 Uiso 1 1 calc R U . . .
C27 C 0.31742(5) 0.37879(17) 0.87751(9) 0.0188(3) Uani 1 1 d . . . . .
H27 H 0.344729 0.349747 0.891668 0.023 Uiso 1 1 calc R U . . .
C28 C 0.43396(4) 0.72514(15) 0.79484(8) 0.0128(3) Uani 1 1 d . . . . .
H28 H 0.446427 0.635438 0.805006 0.015 Uiso 1 1 calc R U . . .
C29 C 0.42165(5) 0.75838(16) 0.71896(8) 0.0146(3) Uani 1 1 d . . . . .
C30 C 0.39377(5) 0.85924(17) 0.68090(9) 0.0183(3) Uani 1 1 d . . . . .
H30 H 0.382531 0.910247 0.702763 0.022 Uiso 1 1 calc R U . . .
C31 C 0.38218(5) 0.88617(18) 0.61085(9) 0.0236(4) Uani 1 1 d . . . . .
H31 H 0.363082 0.954727 0.584638 0.028 Uiso 1 1 calc R U . . .
C32 C 0.39911(5) 0.8110(2) 0.58076(9) 0.0254(4) Uani 1 1 d . . . . .
C33 C 0.42696(5) 0.7105(2) 0.61659(9) 0.0245(4) Uani 1 1 d . . . . .
H33 H 0.438100 0.660218 0.594298 0.029 Uiso 1 1 calc R U . . .
C34 C 0.43829(5) 0.68491(17) 0.68656(9) 0.0184(3) Uani 1 1 d . . . . .
H34 H 0.457586 0.616609 0.712489 0.022 Uiso 1 1 calc R U . . .
C35 C 0.46763(5) 0.81563(15) 0.85092(8) 0.0137(3) Uani 1 1 d . . . . .
C36 C 0.47287(5) 0.94363(17) 0.83642(9) 0.0202(3) Uani 1 1 d . . . . .
H36 H 0.455790 0.976209 0.789225 0.024 Uiso 1 1 calc R U . . .
C37 C 0.50266(5) 1.02566(18) 0.88961(10) 0.0240(4) Uani 1 1 d . . . . .
H37 H 0.505829 1.113628 0.879423 0.029 Uiso 1 1 calc R U . . .
C38 C 0.52719(5) 0.97553(18) 0.95691(9) 0.0213(3) Uani 1 1 d . . . . .
C39 C 0.52355(5) 0.84954(18) 0.97454(9) 0.0213(3) Uani 1 1 d . . . . .
H39 H 0.540996 0.817921 1.021856 0.026 Uiso 1 1 calc R U . . .
C40 C 0.49338(5) 0.76970(17) 0.92062(9) 0.0180(3) Uani 1 1 d . . . . .
H40 H 0.490250 0.682178 0.931495 0.022 Uiso 1 1 calc R U . . .
C41 C 0.42884(5) 0.48456(19) 0.93101(9) 0.0229(4) Uani 1 1 d . . . . .
C42 C 0.42551(7) 0.5702(2) 0.98007(10) 0.0363(5) Uani 1 1 d . . . . .
H42A H 0.417617 0.658229 0.959571 0.054 Uiso 1 1 calc R U . . .
H42B H 0.452554 0.573964 1.025386 0.054 Uiso 1 1 calc R U . . .
H42C H 0.404117 0.536387 0.988402 0.054 Uiso 1 1 calc R U . . .

loop_
_atom_site_aniso_label
_atom_site_aniso_U_11
_atom_site_aniso_U_22
_atom_site_aniso_U_33
_atom_site_aniso_U_23
_atom_site_aniso_U_13
_atom_site_aniso_U_12
Br1 0.02576(10) 0.01559(10) 0.03769(11) 0.00651(7) 0.02126(9) 0.00312(6)
Br2 0.01586(9) 0.02371(10) 0.02455(10) 0.00079(7) 0.00969(7) 0.00158(6)
Ni1 0.01641(14) 0.01457(14) 0.01721(14) 0.00191(10) 0.01000(11) 0.00326(10)
F1 0.0209(5) 0.0353(6) 0.0162(5) -0.0055(4) 0.0048(4) -0.0034(4)
F2 0.0448(7) 0.0474(7) 0.0326(6) 0.0014(5) 0.0323(6) -0.0022(6)
F3 0.0307(6) 0.0625(9) 0.0180(5) 0.0072(5) 0.0109(5) -0.0132(6)
F4 0.0180(5) 0.0329(6) 0.0306(6) -0.0149(5) 0.0065(4) -0.0093(4)
N1 0.0187(6) 0.0152(6) 0.0224(7) -0.0030(5) 0.0143(6) -0.0028(5)
N2 0.0107(6) 0.0112(6) 0.0156(6) -0.0009(5) 0.0082(5) -0.0021(5)
N3 0.0244(7) 0.0254(8) 0.0189(7) 0.0054(6) 0.0120(6) 0.0057(6)
C1 0.0248(8) 0.0185(8) 0.0335(9) -0.0037(7) 0.0205(8) 0.0000(7)
C2 0.0329(10) 0.0212(9) 0.0387(10) -0.0121(8) 0.0293(9) -0.0093(7)
C3 0.0330(9) 0.0274(9) 0.0261(9) -0.0121(7) 0.0214(8) -0.0142(8)
C4 0.0253(9) 0.0236(9) 0.0198(8) -0.0047(7) 0.0135(7) -0.0069(7)
C5 0.0165(7) 0.0152(8) 0.0187(8) -0.0028(6) 0.0116(6) -0.0057(6)
C6 0.0123(7) 0.0134(7) 0.0177(7) -0.0008(6) 0.0091(6) -0.0045(6)
C7 0.0147(7) 0.0194(8) 0.0155(7) 0.0011(6) 0.0076(6) -0.0014(6)
C8 0.0106(7) 0.0121(7) 0.0126(7) 0.0011(5) 0.0054(6) 0.0020(5)
C9 0.0101(7) 0.0129(7) 0.0128(7) 0.0015(5) 0.0050(6) 0.0000(5)
C10 0.0098(6) 0.0158(7) 0.0158(7) 0.0013(6) 0.0071(6) 0.0012(6)
C11 0.0113(7) 0.0141(7) 0.0139(7) 0.0017(6) 0.0061(6) 0.0027(6)
C12 0.0107(7) 0.0127(7) 0.0140(7) 0.0004(6) 0.0051(6) -0.0004(5)
C13 0.0094(6) 0.0139(7) 0.0130(7) 0.0027(6) 0.0055(6) 0.0015(5)
C14 0.0154(7) 0.0164(8) 0.0217(8) -0.0019(6) 0.0116(6) 0.0007(6)
C15 0.0113(7) 0.0136(7) 0.0169(7) 0.0006(6) 0.0081(6) -0.0007(6)
C16 0.0114(7) 0.0159(7) 0.0174(7) -0.0002(6) 0.0095(6) -0.0029(6)
C17 0.0171(7) 0.0171(8) 0.0209(8) 0.0000(6) 0.0097(7) 0.0001(6)
C18 0.0210(8) 0.0209(8) 0.0236(8) -0.0072(7) 0.0122(7) -0.0031(7)
C19 0.0131(7) 0.0280(9) 0.0158(7) -0.0036(6) 0.0069(6) -0.0053(6)
C20 0.0124(7) 0.0205(8) 0.0190(8) 0.0025(6) 0.0063(6) -0.0008(6)
C21 0.0142(7) 0.0155(8) 0.0204(8) -0.0013(6) 0.0098(6) -0.0030(6)
C22 0.0150(7) 0.0135(7) 0.0167(7) -0.0022(6) 0.0085(6) -0.0045(6)
C23 0.0164(7) 0.0202(8) 0.0195(8) 0.0003(6) 0.0097(6) -0.0017(6)
C24 0.0205(8) 0.0238(9) 0.0273(9) -0.0034(7) 0.0162(7) -0.0032(7)
C25 0.0325(9) 0.0222(9) 0.0237(8) -0.0049(7) 0.0221(8) -0.0078(7)
C26 0.0273(9) 0.0214(8) 0.0175(8) 0.0006(6) 0.0111(7) -0.0041(7)
C27 0.0172(8) 0.0176(8) 0.0207(8) 0.0004(6) 0.0094(7) -0.0023(6)
C28 0.0101(6) 0.0122(7) 0.0170(7) 0.0000(6) 0.0077(6) 0.0004(5)
C29 0.0107(7) 0.0157(7) 0.0171(7) -0.0009(6) 0.0072(6) -0.0045(6)
C30 0.0155(7) 0.0169(8) 0.0210(8) 0.0000(6) 0.0087(6) -0.0027(6)
C31 0.0161(8) 0.0242(9) 0.0216(8) 0.0061(7) 0.0041(7) -0.0057(7)
C32 0.0198(8) 0.0383(10) 0.0149(8) 0.0025(7) 0.0071(7) -0.0128(7)
C33 0.0201(8) 0.0359(10) 0.0227(8) -0.0048(7) 0.0148(7) -0.0071(7)
C34 0.0137(7) 0.0227(8) 0.0204(8) -0.0014(6) 0.0101(6) -0.0025(6)
C35 0.0083(6) 0.0158(7) 0.0190(7) -0.0020(6) 0.0085(6) 0.0003(6)
C36 0.0140(7) 0.0189(8) 0.0226(8) 0.0018(7) 0.0062(6) -0.0010(6)
C37 0.0178(8) 0.0181(8) 0.0316(9) -0.0017(7) 0.0102(7) -0.0039(7)
C38 0.0105(7) 0.0255(9) 0.0249(8) -0.0111(7) 0.0074(6) -0.0044(6)
C39 0.0149(7) 0.0285(9) 0.0185(8) -0.0017(7) 0.0076(7) 0.0010(7)
C40 0.0147(7) 0.0194(8) 0.0200(8) -0.0002(6) 0.0092(6) -0.0003(6)
C41 0.0213(8) 0.0283(9) 0.0166(8) 0.0057(7) 0.0085(7) 0.0062(7)
C42 0.0433(12) 0.0427(12) 0.0225(9) -0.0007(8) 0.0173(9) 0.0142(10)

loop_
_atom_type_symbol
_atom_type_description
_atom_type_scat_dispersion_real
_atom_type_scat_dispersion_imag
_atom_type_scat_source
C C 0.0181 0.0091 'International Tables Vol C Tables 4.2.6.8 and 6.1.1.4'
H H 0.0000 0.0000 'International Tables Vol C Tables 4.2.6.8 and 6.1.1.4'
Br Br -0.6763 1.2805 'International Tables Vol C Tables 4.2.6.8 and 6.1.1.4'
F F 0.0727 0.0534 'International Tables Vol C Tables 4.2.6.8 and 6.1.1.4'
N N 0.0311 0.0180 'International Tables Vol C Tables 4.2.6.8 and 6.1.1.4'
Ni Ni -3.0029 0.5091 'International Tables Vol C Tables 4.2.6.8 and 6.1.1.4'

loop_
_exptl_crystal_face_index_h
_exptl_crystal_face_index_k
_exptl_crystal_face_index_l
_exptl_crystal_face_perp_dist
-1.00 -1.00 1.00 0.0520
-1.00 1.00 -1.00 0.0690
-1.00 -1.00 -1.00 0.0650
-1.00 0.00 1.00 0.0870
-1.00 1.00 0.00 0.0660
-1.00 0.00 0.00 0.0480
-1.00 -1.00 0.00 0.0590
0.00 1.00 -1.00 0.0640
0.00 0.00 1.00 0.0770
0.00 0.00 -1.00 0.1010
1.00 1.00 -1.00 0.0750
1.00 -1.00 1.00 0.0410
1.00 1.00 1.00 0.0470
1.00 0.00 -1.00 0.1020
1.00 -1.00 -1.00 0.0860
1.00 -1.00 0.00 0.0600
1.00 0.00 0.00 0.0390

loop_
_geom_angle_atom_site_label_1
_geom_angle_atom_site_label_2
_geom_angle_atom_site_label_3
_geom_angle
_geom_angle_site_symmetry_1
_geom_angle_site_symmetry_3
_geom_angle_publ_flag
Br1 Ni1 Br2 136.219(13) . . ?
N1 Ni1 Br1 91.16(4) . . ?
N1 Ni1 Br2 91.42(4) . . ?
N1 Ni1 N2 79.60(5) . . ?
N1 Ni1 N3 170.55(6) . . ?
N2 Ni1 Br1 106.52(4) . . ?
N2 Ni1 Br2 116.92(4) . . ?
N2 Ni1 N3 91.07(6) . . ?
N3 Ni1 Br1 92.99(5) . . ?
N3 Ni1 Br2 91.45(4) . . ?
C1 N1 Ni1 127.32(13) . . ?
C1 N1 C5 119.00(15) . . ?
C5 N1 Ni1 113.54(11) . . ?
C6 N2 Ni1 115.20(11) . . ?
C6 N2 C8 119.67(13) . . ?
C8 N2 Ni1 125.08(10) . . ?
C41 N3 Ni1 159.45(14) . . ?
N1 C1 H1 118.9 . . ?
N1 C1 C2 122.26(17) . . ?
C2 C1 H1 118.9 . . ?
C1 C2 H2 120.6 . . ?
C3 C2 C1 118.79(17) . . ?
C3 C2 H2 120.6 . . ?
C2 C3 H3 120.4 . . ?
C2 C3 C4 119.23(16) . . ?
C4 C3 H3 120.4 . . ?
C3 C4 H4 120.6 . . ?
C3 C4 C5 118.85(17) . . ?
C5 C4 H4 120.6 . . ?
N1 C5 C4 121.81(16) . . ?
N1 C5 C6 114.99(14) . . ?
C4 C5 C6 123.19(16) . . ?
N2 C6 C5 116.16(14) . . ?
N2 C6 C7 126.10(14) . . ?
C5 C6 C7 117.69(14) . . ?
C6 C7 H7A 109.5 . . ?
C6 C7 H7B 109.5 . . ?
C6 C7 H7C 109.5 . . ?
H7A C7 H7B 109.5 . . ?
H7A C7 H7C 109.5 . . ?
H7B C7 H7C 109.5 . . ?
C9 C8 N2 119.67(13) . . ?
C13 C8 N2 118.75(13) . . ?
C13 C8 C9 121.40(14) . . ?
C8 C9 C15 120.14(13) . . ?
C10 C9 C8 117.65(14) . . ?
C10 C9 C15 122.12(14) . . ?
C9 C10 H10 118.9 . . ?
C11 C10 C9 122.19(14) . . ?
C11 C10 H10 118.9 . . ?
C10 C11 C12 118.49(14) . . ?
C10 C11 C14 121.13(14) . . ?
C12 C11 C14 120.32(14) . . ?
C11 C12 H12 119.3 . . ?
C13 C12 C11 121.47(14) . . ?
C13 C12 H12 119.3 . . ?
C8 C13 C28 120.07(13) . . ?
C12 C13 C8 118.59(14) . . ?
C12 C13 C28 121.33(13) . . ?
C11 C14 H14A 109.5 . . ?
C11 C14 H14B 109.5 . . ?
C11 C14 H14C 109.5 . . ?
H14A C14 H14B 109.5 . . ?
H14A C14 H14C 109.5 . . ?
H14B C14 H14C 109.5 . . ?
C9 C15 H15 105.9 . . ?
C16 C15 C9 113.53(12) . . ?
C16 C15 H15 105.9 . . ?
C16 C15 C22 113.27(12) . . ?
C22 C15 C9 111.50(13) . . ?
C22 C15 H15 105.9 . . ?
C17 C16 C15 118.32(14) . . ?
C21 C16 C15 122.96(14) . . ?
C21 C16 C17 118.72(14) . . ?
C16 C17 H17 119.4 . . ?
C16 C17 C18 121.24(16) . . ?
C18 C17 H17 119.4 . . ?
C17 C18 H18 121.0 . . ?
C19 C18 C17 117.93(16) . . ?
C19 C18 H18 121.0 . . ?
F1 C19 C18 118.47(16) . . ?
F1 C19 C20 118.66(15) . . ?
C18 C19 C20 122.86(15) . . ?
C19 C20 H20 120.8 . . ?
C19 C20 C21 118.42(15) . . ?
C21 C20 H20 120.8 . . ?
C16 C21 C20 120.79(15) . . ?
C16 C21 H21 119.6 . . ?
C20 C21 H21 119.6 . . ?
C23 C22 C15 123.01(14) . . ?
C23 C22 C27 118.72(15) . . ?
C27 C22 C15 118.24(14) . . ?
C22 C23 H23 119.3 . . ?
C22 C23 C24 121.37(16) . . ?
C24 C23 H23 119.3 . . ?
C23 C24 H24 121.1 . . ?
C25 C24 C23 117.73(16) . . ?
C25 C24 H24 121.1 . . ?
F2 C25 C24 118.95(17) . . ?
F2 C25 C26 118.01(16) . . ?
C24 C25 C26 123.04(16) . . ?
C25 C26 H26 120.8 . . ?
C25 C26 C27 118.38(16) . . ?
C27 C26 H26 120.8 . . ?
C22 C27 H27 119.6 . . ?
C26 C27 C22 120.74(16) . . ?
C26 C27 H27 119.6 . . ?
C13 C28 H28 106.5 . . ?
C29 C28 C13 111.45(12) . . ?
C29 C28 H28 106.5 . . ?
C29 C28 C35 113.33(13) . . ?
C35 C28 C13 111.96(12) . . ?
C35 C28 H28 106.5 . . ?
C30 C29 C28 121.53(14) . . ?
C30 C29 C34 119.22(15) . . ?
C34 C29 C28 119.24(14) . . ?
C29 C30 H30 119.7 . . ?
C29 C30 C31 120.60(16) . . ?
C31 C30 H30 119.7 . . ?
C30 C31 H31 120.8 . . ?
C32 C31 C30 118.34(17) . . ?
C32 C31 H31 120.8 . . ?
F3 C32 C31 118.42(17) . . ?
F3 C32 C33 118.54(18) . . ?
C31 C32 C33 123.02(16) . . ?
C32 C33 H33 121.0 . . ?
C32 C33 C34 117.98(17) . . ?
C34 C33 H33 121.0 . . ?
C29 C34 H34 119.6 . . ?
C33 C34 C29 120.85(16) . . ?
C33 C34 H34 119.6 . . ?
C36 C35 C28 122.86(14) . . ?
C36 C35 C40 118.16(15) . . ?
C40 C35 C28 118.94(14) . . ?
C35 C36 H36 119.3 . . ?
C35 C36 C37 121.46(16) . . ?
C37 C36 H36 119.3 . . ?
C36 C37 H37 121.0 . . ?
C38 C37 C36 117.98(17) . . ?
C38 C37 H37 121.0 . . ?
F4 C38 C37 118.01(16) . . ?
F4 C38 C39 118.73(16) . . ?
C37 C38 C39 123.26(16) . . ?
C38 C39 H39 121.1 . . ?
C38 C39 C40 117.72(16) . . ?
C40 C39 H39 121.1 . . ?
C35 C40 H40 119.3 . . ?
C39 C40 C35 121.41(16) . . ?
C39 C40 H40 119.3 . . ?
N3 C41 C42 178.0(2) . . ?
C41 C42 H42A 109.5 . . ?
C41 C42 H42B 109.5 . . ?
C41 C42 H42C 109.5 . . ?
H42A C42 H42B 109.5 . . ?
H42A C42 H42C 109.5 . . ?
H42B C42 H42C 109.5 . . ?

loop_
_geom_bond_atom_site_label_1
_geom_bond_atom_site_label_2
_geom_bond_distance
_geom_bond_site_symmetry_2
_geom_bond_publ_flag
Br1 Ni1 2.4351(3) . ?
Br2 Ni1 2.4352(3) . ?
Ni1 N1 2.0493(14) . ?
Ni1 N2 2.0530(13) . ?
Ni1 N3 2.0560(15) . ?
F1 C19 1.3627(19) . ?
F2 C25 1.366(2) . ?
F3 C32 1.366(2) . ?
F4 C38 1.3654(19) . ?
N1 C1 1.334(2) . ?
N1 C5 1.347(2) . ?
N2 C6 1.289(2) . ?
N2 C8 1.4424(19) . ?
N3 C41 1.136(2) . ?
C1 H1 0.9500 . ?
C1 C2 1.391(3) . ?
C2 H2 0.9500 . ?
C2 C3 1.379(3) . ?
C3 H3 0.9500 . ?
C3 C4 1.386(3) . ?
C4 H4 0.9500 . ?
C4 C5 1.389(2) . ?
C5 C6 1.486(2) . ?
C6 C7 1.494(2) . ?
C7 H7A 0.9800 . ?
C7 H7B 0.9800 . ?
C7 H7C 0.9800 . ?
C8 C9 1.407(2) . ?
C8 C13 1.403(2) . ?
C9 C10 1.397(2) . ?
C9 C15 1.529(2) . ?
C10 H10 0.9500 . ?
C10 C11 1.392(2) . ?
C11 C12 1.397(2) . ?
C11 C14 1.507(2) . ?
C12 H12 0.9500 . ?
C12 C13 1.391(2) . ?
C13 C28 1.5344(19) . ?
C14 H14A 0.9800 . ?
C14 H14B 0.9800 . ?
C14 H14C 0.9800 . ?
C15 H15 1.0000 . ?
C15 C16 1.525(2) . ?
C15 C22 1.528(2) . ?
C16 C17 1.395(2) . ?
C16 C21 1.393(2) . ?
C17 H17 0.9500 . ?
C17 C18 1.395(2) . ?
C18 H18 0.9500 . ?
C18 C19 1.375(3) . ?
C19 C20 1.378(2) . ?
C20 H20 0.9500 . ?
C20 C21 1.394(2) . ?
C21 H21 0.9500 . ?
C22 C23 1.392(2) . ?
C22 C27 1.395(2) . ?
C23 H23 0.9500 . ?
C23 C24 1.396(2) . ?
C24 H24 0.9500 . ?
C24 C25 1.373(3) . ?
C25 C26 1.378(3) . ?
C26 H26 0.9500 . ?
C26 C27 1.391(2) . ?
C27 H27 0.9500 . ?
C28 H28 1.0000 . ?
C28 C29 1.524(2) . ?
C28 C35 1.528(2) . ?
C29 C30 1.392(2) . ?
C29 C34 1.396(2) . ?
C30 H30 0.9500 . ?
C30 C31 1.397(2) . ?
C31 H31 0.9500 . ?
C31 C32 1.375(3) . ?
C32 C33 1.379(3) . ?
C33 H33 0.9500 . ?
C33 C34 1.395(2) . ?
C34 H34 0.9500 . ?
C35 C36 1.386(2) . ?
C35 C40 1.397(2) . ?
C36 H36 0.9500 . ?
C36 C37 1.395(2) . ?
C37 H37 0.9500 . ?
C37 C38 1.369(3) . ?
C38 C39 1.374(3) . ?
C39 H39 0.9500 . ?
C39 C40 1.394(2) . ?
C40 H40 0.9500 . ?
C41 C42 1.451(3) . ?
C42 H42A 0.9800 . ?
C42 H42B 0.9800 . ?
C42 H42C 0.9800 . ?

loop_
_geom_torsion_atom_site_label_1
_geom_torsion_atom_site_label_2
_geom_torsion_atom_site_label_3
_geom_torsion_atom_site_label_4
_geom_torsion
_geom_torsion_site_symmetry_1
_geom_torsion_site_symmetry_2
_geom_torsion_site_symmetry_3
_geom_torsion_site_symmetry_4
_geom_torsion_publ_flag
Ni1 N1 C1 C2 173.35(13) . . . . ?
Ni1 N1 C5 C4 -173.30(12) . . . . ?
Ni1 N1 C5 C6 7.83(17) . . . . ?
Ni1 N2 C6 C5 -0.53(17) . . . . ?
Ni1 N2 C6 C7 -177.75(12) . . . . ?
Ni1 N2 C8 C9 -91.90(15) . . . . ?
Ni1 N2 C8 C13 83.25(16) . . . . ?
F1 C19 C20 C21 -178.08(14) . . . . ?
F2 C25 C26 C27 178.83(15) . . . . ?
F3 C32 C33 C34 -178.45(15) . . . . ?
F4 C38 C39 C40 -179.82(15) . . . . ?
N1 C1 C2 C3 -0.3(3) . . . . ?
N1 C5 C6 N2 -5.0(2) . . . . ?
N1 C5 C6 C7 172.50(13) . . . . ?
N2 C8 C9 C10 -179.97(13) . . . . ?
N2 C8 C9 C15 3.3(2) . . . . ?
N2 C8 C13 C12 -179.71(13) . . . . ?
N2 C8 C13 C28 -0.5(2) . . . . ?
C1 N1 C5 C4 2.6(2) . . . . ?
C1 N1 C5 C6 -176.28(14) . . . . ?
C1 C2 C3 C4 1.8(3) . . . . ?
C2 C3 C4 C5 -1.2(3) . . . . ?
C3 C4 C5 N1 -1.1(2) . . . . ?
C3 C4 C5 C6 177.71(15) . . . . ?
C4 C5 C6 N2 176.19(15) . . . . ?
C4 C5 C6 C7 -6.4(2) . . . . ?
C5 N1 C1 C2 -1.9(2) . . . . ?
C6 N2 C8 C9 90.71(18) . . . . ?
C6 N2 C8 C13 -94.14(17) . . . . ?
C8 N2 C6 C5 177.10(13) . . . . ?
C8 N2 C6 C7 -0.1(2) . . . . ?
C8 C9 C10 C11 -1.7(2) . . . . ?
C8 C9 C15 C16 -78.27(17) . . . . ?
C8 C9 C15 C22 152.34(14) . . . . ?
C8 C13 C28 C29 76.07(17) . . . . ?
C8 C13 C28 C35 -155.82(14) . . . . ?
C9 C8 C13 C12 -4.6(2) . . . . ?
C9 C8 C13 C28 174.52(13) . . . . ?
C9 C10 C11 C12 -1.8(2) . . . . ?
C9 C10 C11 C14 -179.17(14) . . . . ?
C9 C15 C16 C17 137.64(15) . . . . ?
C9 C15 C16 C21 -41.4(2) . . . . ?
C9 C15 C22 C23 92.49(18) . . . . ?
C9 C15 C22 C27 -85.44(17) . . . . ?
C10 C9 C15 C16 105.11(16) . . . . ?
C10 C9 C15 C22 -24.3(2) . . . . ?
C10 C11 C12 C13 2.2(2) . . . . ?
C11 C12 C13 C8 0.9(2) . . . . ?
C11 C12 C13 C28 -178.21(13) . . . . ?
C12 C13 C28 C29 -104.79(16) . . . . ?
C12 C13 C28 C35 23.32(19) . . . . ?
C13 C8 C9 C10 5.0(2) . . . . ?
C13 C8 C9 C15 -171.77(14) . . . . ?
C13 C28 C29 C30 46.92(19) . . . . ?
C13 C28 C29 C34 -132.25(15) . . . . ?
C13 C28 C35 C36 -99.37(17) . . . . ?
C13 C28 C35 C40 78.19(17) . . . . ?
C14 C11 C12 C13 179.61(14) . . . . ?
C15 C9 C10 C11 174.96(14) . . . . ?
C15 C16 C17 C18 -177.69(15) . . . . ?
C15 C16 C21 C20 177.56(14) . . . . ?
C15 C22 C23 C24 -177.25(15) . . . . ?
C15 C22 C27 C26 176.47(15) . . . . ?
C16 C15 C22 C23 -37.0(2) . . . . ?
C16 C15 C22 C27 145.03(15) . . . . ?
C16 C17 C18 C19 -0.1(3) . . . . ?
C17 C16 C21 C20 -1.5(2) . . . . ?
C17 C18 C19 F1 178.01(14) . . . . ?
C17 C18 C19 C20 -1.3(3) . . . . ?
C18 C19 C20 C21 1.2(3) . . . . ?
C19 C20 C21 C16 0.2(2) . . . . ?
C21 C16 C17 C18 1.4(2) . . . . ?
C22 C15 C16 C17 -93.87(17) . . . . ?
C22 C15 C16 C21 87.04(18) . . . . ?
C22 C23 C24 C25 0.5(3) . . . . ?
C23 C22 C27 C26 -1.6(2) . . . . ?
C23 C24 C25 F2 -179.67(15) . . . . ?
C23 C24 C25 C26 -0.8(3) . . . . ?
C24 C25 C26 C27 0.0(3) . . . . ?
C25 C26 C27 C22 1.3(3) . . . . ?
C27 C22 C23 C24 0.7(2) . . . . ?
C28 C29 C30 C31 -178.55(14) . . . . ?
C28 C29 C34 C33 178.46(15) . . . . ?
C28 C35 C36 C37 177.04(15) . . . . ?
C28 C35 C40 C39 -177.57(14) . . . . ?
C29 C28 C35 C36 27.7(2) . . . . ?
C29 C28 C35 C40 -154.70(14) . . . . ?
C29 C30 C31 C32 -0.2(2) . . . . ?
C30 C29 C34 C33 -0.7(2) . . . . ?
C30 C31 C32 F3 178.35(15) . . . . ?
C30 C31 C32 C33 -0.1(3) . . . . ?
C31 C32 C33 C34 0.0(3) . . . . ?
C32 C33 C34 C29 0.4(2) . . . . ?
C34 C29 C30 C31 0.6(2) . . . . ?
C35 C28 C29 C30 -80.45(18) . . . . ?
C35 C28 C29 C34 100.37(16) . . . . ?
C35 C36 C37 C38 0.8(3) . . . . ?
C36 C35 C40 C39 0.1(2) . . . . ?
C36 C37 C38 F4 179.40(15) . . . . ?
C36 C37 C38 C39 -0.7(3) . . . . ?
C37 C38 C39 C40 0.3(3) . . . . ?
C38 C39 C40 C35 0.0(2) . . . . ?
C40 C35 C36 C37 -0.5(2) . . . . ?
